data_4517029
loop_
_publ_author_name
'Jankovi\'c, Nenad'
'Stefanovi\'c, Sr\/dan'
'Petronijevi\'c, Jelena'
'Joksimovi\'c, Nenad'
'Novakovi\'c, Sla\/dana B.'
'Bogdanovi\'c, Goran A.'
'Mu\<skinja, Jovana'
'Vrane\<s, Milan'
'Ratkovi\'c, Zoran'
'Bugar\<ci\'c, Zorica'

_publ_section_title
;
 Water-Tuned Tautomer-Selective Tandem Synthesis of the
 5,6-Dihydropyrimidin-4(3H)-ones, Driven under the Umbrella of Sustainable
 Chemistry
;
_journal_issue 10
_journal_name_full 'ACS Sustainable Chemistry &amp; Engineering'
_journal_page_first 13358
_journal_paper_doi 10.1021/acssuschemeng.8b03127
_journal_volume 6
_journal_year 2018
_chemical_formula_moiety 'C15 H18 N2 O S2'
_chemical_formula_sum 'C15 H18 N2 O S2'
_chemical_formula_weight 306.43
_space_group_crystal_system monoclinic
_space_group_IT_number 15
_space_group_name_Hall '-I 2ya'
_space_group_name_H-M_alt 'I 1 2/a 1'
_atom_sites_solution_hydrogens mixed
_audit_creation_method SHELXL-2014/6
_cell_angle_alpha 90
_cell_angle_beta 113.376(6)
_cell_angle_gamma 90
_cell_formula_units_Z 16
_cell_length_a 26.0519(12)
_cell_length_b 9.2061(3)
_cell_length_c 28.8160(15)
_cell_measurement_reflns_used 5680
_cell_measurement_temperature 293(2)
_cell_measurement_theta_max 28.3050
_cell_measurement_theta_min 3.0010
_cell_volume 6343.9(6)
_computing_cell_refinement 'CrysAlisPro 1.171.38.46 (Rigaku OD, 2015)'
_computing_data_collection 'CrysAlisPro 1.171.38.46 (Rigaku OD, 2015)'
_computing_data_reduction 'CrysAlisPro 1.171.38.46 (Rigaku OD, 2015)'
_computing_structure_refinement 'SHELXL-2014/6 (Sheldrick, 2014)'
_computing_structure_solution 'SHELXL-2013 (Sheldrick, 2014)'
_diffrn_ambient_temperature 293(2)
_diffrn_detector 'CCD plate'
_diffrn_detector_area_resol_mean 16.3280
_diffrn_detector_type Sapphire3
_diffrn_measured_fraction_theta_full 0.999
_diffrn_measured_fraction_theta_max 0.887
_diffrn_measurement_device 'four-circle diffractometer'
_diffrn_measurement_device_type 'Xcalibur, Sapphire3, Gemini'
_diffrn_radiation_monochromator graphite
_diffrn_radiation_probe x-ray
_diffrn_radiation_type 'Mo K\a'
_diffrn_radiation_wavelength 0.71073
_diffrn_reflns_av_R_equivalents 0.0286
_diffrn_reflns_av_unetI/netI 0.0289
_diffrn_reflns_Laue_measured_fraction_full 0.999
_diffrn_reflns_Laue_measured_fraction_max 0.887
_diffrn_reflns_limit_h_max 34
_diffrn_reflns_limit_h_min -34
_diffrn_reflns_limit_k_max 11
_diffrn_reflns_limit_k_min -11
_diffrn_reflns_limit_l_max 36
_diffrn_reflns_limit_l_min -36
_diffrn_reflns_number 28462
_diffrn_reflns_point_group_measured_fraction_full 0.999
_diffrn_reflns_point_group_measured_fraction_max 0.887
_diffrn_reflns_theta_full 26.000
_diffrn_reflns_theta_max 29.083
_diffrn_reflns_theta_min 2.637
_diffrn_source 'fine-focus sealed X-ray tube'
_diffrn_source_type 'Enhance (Mo) X-ray Source'
_exptl_absorpt_coefficient_mu 0.333
_exptl_absorpt_correction_T_max 1.00000
_exptl_absorpt_correction_T_min 0.95312
_exptl_absorpt_correction_type multi-scan
_exptl_absorpt_process_details
;
CrysAlisPro 1.171.38.46 (Rigaku Oxford Diffraction, 2015)
Empirical absorption correction using spherical harmonics,
 implemented in SCALE3 ABSPACK scaling algorithm.
;
_exptl_crystal_colour colourless
_exptl_crystal_density_diffrn 1.283
_exptl_crystal_description irregular
_exptl_crystal_F_000 2592
_refine_diff_density_max 0.753
_refine_diff_density_min -0.393
_refine_diff_density_rms 0.047
_refine_ls_extinction_method none
_refine_ls_goodness_of_fit_ref 1.071
_refine_ls_hydrogen_treatment mixed
_refine_ls_matrix_type full
_refine_ls_number_parameters 401
_refine_ls_number_reflns 7546
_refine_ls_number_restraints 6
_refine_ls_restrained_S_all 1.070
_refine_ls_R_factor_all 0.1007
_refine_ls_R_factor_gt 0.0649
_refine_ls_shift/su_max 0.000
_refine_ls_shift/su_mean 0.000
_refine_ls_structure_factor_coef Fsqd
_refine_ls_weighting_details 'w=1/[\s^2^(Fo^2^)+(0.0467P)^2^+12.3191P] where P=(Fo^2^+2Fc^2^)/3'
_refine_ls_weighting_scheme calc
_refine_ls_wR_factor_gt 0.1451
_refine_ls_wR_factor_ref 0.1622
_reflns_Friedel_coverage 0.000
_reflns_number_gt 5175
_reflns_number_total 7546
_reflns_threshold_expression 'I > 2\s(I)'
_cod_data_source_file sc8b03127_si_003.cif
_cod_data_source_block shelx
_cod_original_sg_symbol_H-M 'I 2/a'
_cod_database_code 4517029
_shelx_space_group_comment
;
The symmetry employed for this shelxl refinement is uniquely defined
by the following loop, which should always be used as a source of
symmetry information in preference to the above space-group names.
They are only intended as comments.
;
_oxdiff_exptl_absorpt_empirical_full_min 0.917
_oxdiff_exptl_absorpt_empirical_full_max 1.112
_oxdiff_exptl_absorpt_empirical_details
;
Empirical correction (ABSPACK) includes:
- Absorption correction using spherical harmonics
- Frame scaling
;
_shelxl_version_number 2014/6

loop_
_space_group_symop_operation_xyz
'x, y, z'
'-x+1/2, y, -z'
'x+1/2, y+1/2, z+1/2'
'-x+1, y+1/2, -z+1/2'
'-x, -y, -z'
'x-1/2, -y, z'
'-x+1/2, -y+1/2, -z+1/2'
'x, -y+1/2, z+1/2'

loop_
_atom_site_label
_atom_site_type_symbol
_atom_site_fract_x
_atom_site_fract_y
_atom_site_fract_z
_atom_site_U_iso_or_equiv
_atom_site_adp_type
_atom_site_occupancy
_atom_site_site_symmetry_order
_atom_site_calc_flag
_atom_site_refinement_flags_posn
_atom_site_refinement_flags_adp
_atom_site_refinement_flags_occupancy
_atom_site_disorder_assembly
_atom_site_disorder_group
S1A S 0.03433(3) 0.28703(8) -0.04287(3) 0.0569(2) Uani 1 1 d . . . . .
S1B S 0.08021(4) -0.06849(8) 0.10880(3) 0.0666(3) Uani 1 1 d . . . . .
S2A S 0.39429(4) 0.63818(12) 0.14740(4) 0.0758(3) Uani 1 1 d . . . . .
S2B S 0.45189(4) 0.19196(11) 0.26346(5) 0.0887(4) Uani 1 1 d . . . . .
N1A N 0.03767(11) 0.5682(3) -0.03933(11) 0.0531(6) Uani 1 1 d . . . . .
O1A O 0.02782(9) 0.8084(2) -0.05420(10) 0.0736(7) Uani 1 1 d . . . . .
O1B O 0.08020(8) 0.4549(2) 0.10515(9) 0.0623(6) Uani 1 1 d . . . . .
N1B N 0.08850(11) 0.2119(3) 0.10903(11) 0.0586(7) Uani 1 1 d . . . . .
N2A N 0.12299(10) 0.4533(2) 0.01009(10) 0.0538(6) Uani 1 1 d . . . . .
N2B N 0.17381(11) 0.0858(3) 0.14743(14) 0.0748(9) Uani 1 1 d . . . . .
C10A C 0.23986(13) 0.4883(3) 0.05787(12) 0.0557(8) Uani 1 1 d . . . . .
H10A H 0.2240 0.4044 0.0400 0.067 Uiso 1 1 calc R U . . .
C10B C 0.29049(13) 0.0940(3) 0.18888(15) 0.0717(10) Uani 1 1 d . . . . .
H10B H 0.2708 0.0089 0.1759 0.086 Uiso 1 1 calc R U . . .
C11A C 0.08670(14) 0.1479(3) -0.01717(13) 0.0630(9) Uani 1 1 d . . . . .
H11A H 0.1122 0.1770 0.0165 0.076 Uiso 1 1 calc R U . . .
H11B H 0.0685 0.0589 -0.0138 0.076 Uiso 1 1 calc R U . . .
C11B C 0.12723(13) -0.2065(3) 0.14727(12) 0.0566(8) Uani 1 1 d . . . . .
H11C H 0.1168 -0.2993 0.1301 0.068 Uiso 1 1 calc R U . . .
H11D H 0.1648 -0.1841 0.1504 0.068 Uiso 1 1 calc R U . . .
C12A C 0.12007(14) 0.1169(3) -0.04837(17) 0.0723(10) Uani 1 1 d . . . . .
C12B C 0.12746(14) -0.2207(3) 0.19834(13) 0.0582(8) Uani 1 1 d . . . . .
C13A C 0.17422(19) 0.1247(6) -0.0276(3) 0.152(3) Uani 1 1 d . . . . .
H13A H 0.1952 0.1001 -0.0461 0.183 Uiso 1 1 calc R U . . .
H13B H 0.1921 0.1548 0.0058 0.183 Uiso 1 1 calc R U . . .
C13B C 0.17303(19) -0.1935(4) 0.23861(16) 0.0938(13) Uani 1 1 d . . . . .
H13C H 0.2055 -0.1649 0.2351 0.113 Uiso 1 1 calc R U . . .
H13D H 0.1728 -0.2027 0.2707 0.113 Uiso 1 1 calc R U . . .
C14A C 0.08849(19) 0.0701(5) -0.10121(17) 0.0925(13) Uani 1 1 d . . . . .
H14A H 0.1139 0.0552 -0.1174 0.139 Uiso 1 1 calc R U . . .
H14B H 0.0619 0.1437 -0.1190 0.139 Uiso 1 1 calc R U . . .
H14C H 0.0692 -0.0189 -0.1015 0.139 Uiso 1 1 calc R U . . .
C14B C 0.07434(18) -0.2708(5) 0.20116(17) 0.0889(12) Uani 1 1 d . . . . .
H14D H 0.0787 -0.2726 0.2358 0.133 Uiso 1 1 calc R U . . .
H14E H 0.0655 -0.3667 0.1871 0.133 Uiso 1 1 calc R U . . .
H14F H 0.0446 -0.2055 0.1824 0.133 Uiso 1 1 calc R U . . .
C15A C 0.42265(15) 0.4643(5) 0.14481(15) 0.0813(11) Uani 1 1 d . . . . .
H15A H 0.4087 0.3946 0.1617 0.122 Uiso 1 1 calc R U . . .
H15B H 0.4627 0.4683 0.1612 0.122 Uiso 1 1 calc R U . . .
H15C H 0.4119 0.4360 0.1101 0.122 Uiso 1 1 calc R U . . .
C15B C 0.47638(15) 0.3653(4) 0.28879(16) 0.0813(11) Uani 1 1 d . . . . .
H15D H 0.4664 0.4351 0.2619 0.122 Uiso 1 1 calc R U . . .
H15E H 0.5163 0.3627 0.3064 0.122 Uiso 1 1 calc R U . . .
H15F H 0.4598 0.3924 0.3119 0.122 Uiso 1 1 calc R U . . .
C1A C 0.07227(11) 0.4478(3) -0.02002(11) 0.0439(6) Uani 1 1 d . . . . .
C1B C 0.12180(12) 0.0883(3) 0.12541(12) 0.0488(7) Uani 1 1 d . . . . .
C2A C 0.05782(12) 0.7051(3) -0.03512(13) 0.0541(7) Uani 1 1 d . . . . .
C2B C 0.10998(12) 0.3477(3) 0.11896(12) 0.0491(7) Uani 1 1 d . . . . .
C3A C 0.11991(14) 0.7139(3) -0.00739(15) 0.0747(11) Uani 1 1 d . . . . .
H3A1 H 0.1372 0.7088 -0.0316 0.090 Uiso 1 1 calc R U . . .
H3A2 H 0.1295 0.8072 0.0095 0.090 Uiso 1 1 calc R U . . .
C3B C 0.17157(12) 0.3520(3) 0.14769(14) 0.0651(9) Uani 1 1 d . . . . .
H3B1 H 0.1885 0.3665 0.1235 0.078 Uiso 1 1 calc R U . A 1
H3B2 H 0.1802 0.4373 0.1692 0.078 Uiso 1 1 calc R U . A 1
C4A C 0.14272(14) 0.5994(3) 0.02976(15) 0.0687(9) Uani 1 1 d . . . . .
H4A H 0.1284 0.6178 0.0560 0.082 Uiso 1 1 calc R U . . .
C5A C 0.20615(12) 0.6035(3) 0.05656(12) 0.0545(7) Uani 1 1 d . . . . .
C5B C 0.26244(13) 0.2200(3) 0.18390(19) 0.0901(15) Uani 1 1 d . . . . .
C6A C 0.23150(14) 0.7278(4) 0.08353(14) 0.0678(9) Uani 1 1 d . . . . .
H6A H 0.2096 0.8074 0.0837 0.081 Uiso 1 1 calc R U . . .
C7A C 0.28841(13) 0.7342(4) 0.10983(13) 0.0650(9) Uani 1 1 d . . . . .
H7A H 0.3046 0.8191 0.1268 0.078 Uiso 1 1 calc R U . . .
C8A C 0.32181(12) 0.6172(3) 0.11156(11) 0.0515(7) Uani 1 1 d . . . . .
C8B C 0.37891(12) 0.2103(3) 0.23406(12) 0.0519(7) Uani 1 1 d . . . . .
C9A C 0.29703(13) 0.4942(4) 0.08528(13) 0.0615(8) Uani 1 1 d . . . . .
H9A H 0.3190 0.4139 0.0859 0.074 Uiso 1 1 calc R U . . .
C9B C 0.34802(14) 0.0894(4) 0.21288(16) 0.0783(12) Uani 1 1 d . . . . .
H9B H 0.3663 0.0015 0.2147 0.094 Uiso 1 1 calc R U . . .
C4B C 0.1997(3) 0.2261(7) 0.1798(3) 0.043(2) Uani 0.428(8) 1 d . . P B 1
H4B H 0.1969 0.2262 0.2127 0.052 Uiso 0.428(8) 1 calc R U P B 1
C6B C 0.2948(4) 0.3358(10) 0.2238(5) 0.058(3) Uani 0.428(8) 1 d . . P B 1
H6B H 0.2759 0.4059 0.2342 0.070 Uiso 0.428(8) 1 calc R U P B 1
C7B C 0.3523(7) 0.3321(19) 0.2435(5) 0.056(3) Uani 0.428(8) 1 d . U P B 1
H7B H 0.3731 0.4091 0.2627 0.068 Uiso 0.428(8) 1 calc R U P B 1
C4B' C 0.20003(19) 0.2285(5) 0.1403(2) 0.0457(16) Uani 0.572(8) 1 d . . P B 2
H4B' H 0.2014 0.2316 0.1068 0.055 Uiso 0.572(8) 1 calc R U P B 2
C6B' C 0.2930(3) 0.3434(7) 0.1936(3) 0.0573(19) Uani 0.572(8) 1 d . . P B 2
H6B' H 0.2755 0.4319 0.1817 0.069 Uiso 0.572(8) 1 calc R U P B 2
C7B' C 0.3502(5) 0.3385(14) 0.2213(3) 0.055(2) Uani 0.572(8) 1 d . U P B 2
H7B' H 0.3698 0.4252 0.2314 0.066 Uiso 0.572(8) 1 calc R U P B 2
H1A H 0.0056(14) 0.559(4) -0.0559(12) 0.060(10) Uiso 1 1 d . . . . .
H1B H 0.0531(15) 0.203(4) 0.0924(13) 0.073(11) Uiso 1 1 d . . . . .

loop_
_atom_site_aniso_label
_atom_site_aniso_U_11
_atom_site_aniso_U_22
_atom_site_aniso_U_33
_atom_site_aniso_U_23
_atom_site_aniso_U_13
_atom_site_aniso_U_12
S1A 0.0485(4) 0.0339(4) 0.0832(6) -0.0101(4) 0.0206(4) -0.0095(3)
S1B 0.0666(5) 0.0388(4) 0.0724(5) 0.0052(4) 0.0040(4) -0.0211(4)
S2A 0.0512(5) 0.0787(6) 0.0812(6) -0.0202(5) 0.0089(4) -0.0079(4)
S2B 0.0459(5) 0.0600(6) 0.1356(10) -0.0082(6) 0.0099(5) 0.0076(4)
N1A 0.0411(14) 0.0335(12) 0.0778(18) -0.0050(12) 0.0164(13) -0.0050(10)
O1A 0.0514(13) 0.0352(11) 0.113(2) 0.0056(12) 0.0104(13) -0.0024(9)
O1B 0.0500(12) 0.0352(11) 0.0901(16) -0.0016(10) 0.0156(11) -0.0008(9)
N1B 0.0413(14) 0.0345(13) 0.089(2) -0.0017(13) 0.0136(13) -0.0076(10)
N2A 0.0507(14) 0.0329(12) 0.0647(16) -0.0070(11) 0.0089(12) -0.0070(10)
N2B 0.0470(15) 0.0295(13) 0.137(3) -0.0062(15) 0.0252(16) -0.0076(11)
C10A 0.0572(18) 0.0409(16) 0.0608(19) -0.0111(14) 0.0148(15) -0.0058(13)
C10B 0.0507(18) 0.0397(17) 0.114(3) -0.0145(18) 0.0212(19) -0.0038(14)
C11A 0.073(2) 0.0311(14) 0.067(2) -0.0023(14) 0.0084(17) -0.0067(14)
C11B 0.0650(19) 0.0318(14) 0.077(2) -0.0052(14) 0.0322(17) -0.0039(13)
C12A 0.0556(19) 0.0368(17) 0.119(3) -0.0126(18) 0.029(2) -0.0021(14)
C12B 0.066(2) 0.0350(15) 0.068(2) 0.0001(14) 0.0203(16) 0.0002(13)
C13A 0.069(3) 0.103(4) 0.267(8) -0.080(5) 0.048(4) -0.003(3)
C13B 0.106(3) 0.066(3) 0.083(3) 0.004(2) 0.009(2) -0.006(2)
C14A 0.116(3) 0.074(3) 0.103(3) -0.014(2) 0.060(3) -0.002(2)
C14B 0.096(3) 0.084(3) 0.099(3) 0.018(2) 0.052(3) -0.006(2)
C15A 0.060(2) 0.093(3) 0.081(3) -0.003(2) 0.0177(19) 0.013(2)
C15B 0.055(2) 0.076(3) 0.093(3) -0.016(2) 0.0088(19) -0.0069(18)
C1A 0.0496(16) 0.0316(13) 0.0525(16) -0.0035(12) 0.0224(13) -0.0047(11)
C1B 0.0505(16) 0.0317(13) 0.0637(18) -0.0043(13) 0.0222(14) -0.0090(12)
C2A 0.0481(16) 0.0348(15) 0.074(2) -0.0005(14) 0.0187(15) -0.0041(12)
C2B 0.0475(15) 0.0346(14) 0.0616(18) -0.0003(13) 0.0180(14) -0.0055(12)
C3A 0.0560(19) 0.0385(17) 0.104(3) 0.0056(17) 0.0048(18) -0.0104(14)
C3B 0.0486(17) 0.0364(15) 0.093(2) 0.0009(16) 0.0095(16) -0.0078(13)
C4A 0.063(2) 0.0400(17) 0.089(2) -0.0083(16) 0.0148(18) -0.0073(14)
C5A 0.0527(17) 0.0408(16) 0.0594(18) -0.0069(13) 0.0111(14) -0.0087(13)
C5B 0.0412(17) 0.0333(16) 0.178(4) -0.003(2) 0.025(2) -0.0037(13)
C6A 0.0575(19) 0.0447(17) 0.089(2) -0.0190(17) 0.0168(17) -0.0027(14)
C7A 0.0581(19) 0.0513(18) 0.074(2) -0.0228(16) 0.0144(16) -0.0132(15)
C8A 0.0497(16) 0.0534(17) 0.0485(16) -0.0068(14) 0.0163(13) -0.0068(13)
C8B 0.0441(15) 0.0443(16) 0.0682(19) 0.0007(14) 0.0230(14) -0.0003(12)
C9A 0.0549(18) 0.0504(18) 0.071(2) -0.0100(16) 0.0160(16) 0.0004(14)
C9B 0.0537(19) 0.0428(18) 0.124(3) -0.0147(19) 0.019(2) 0.0099(14)
C4B 0.044(4) 0.035(3) 0.049(5) -0.003(3) 0.016(3) -0.008(3)
C6B 0.049(4) 0.042(4) 0.085(7) -0.021(5) 0.028(5) -0.005(3)
C7B 0.044(4) 0.045(5) 0.073(8) -0.015(7) 0.016(7) -0.002(3)
C4B' 0.044(3) 0.033(2) 0.057(4) 0.001(2) 0.017(2) -0.0042(19)
C6B' 0.045(3) 0.031(3) 0.087(5) -0.003(4) 0.017(4) 0.000(2)
C7B' 0.043(3) 0.041(3) 0.077(7) -0.005(5) 0.019(5) -0.007(2)

loop_
_atom_type_symbol
_atom_type_description
_atom_type_scat_dispersion_real
_atom_type_scat_dispersion_imag
_atom_type_scat_source
C C 0.0033 0.0016 'International Tables Vol C Tables 4.2.6.8 and 6.1.1.4'
H H 0.0000 0.0000 'International Tables Vol C Tables 4.2.6.8 and 6.1.1.4'
N N 0.0061 0.0033 'International Tables Vol C Tables 4.2.6.8 and 6.1.1.4'
O O 0.0106 0.0060 'International Tables Vol C Tables 4.2.6.8 and 6.1.1.4'
S S 0.1246 0.1234 'International Tables Vol C Tables 4.2.6.8 and 6.1.1.4'

loop_
_geom_angle_atom_site_label_1
_geom_angle_atom_site_label_2
_geom_angle_atom_site_label_3
_geom_angle
C1A S1A C11A 102.91(14)
C1B S1B C11B 102.51(14)
C8A S2A C15A 104.04(17)
C8B S2B C15B 104.90(16)
C2A N1A C1A 122.5(2)
C2B N1B C1B 122.2(2)
C1A N2A C4A 114.3(2)
C1B N2B C4B' 111.6(3)
C1B N2B C4B 114.1(3)
C5A C10A C9A 121.3(3)
C5B C10B C9B 121.0(3)
C12A C11A S1A 114.3(2)
C12B C11B S1B 114.1(2)
C13A C12A C14A 123.4(5)
C13A C12A C11A 119.6(5)
C14A C12A C11A 116.9(3)
C13B C12B C11B 120.6(4)
C13B C12B C14B 123.0(4)
C11B C12B C14B 116.4(3)
N2A C1A N1A 125.2(2)
N2A C1A S1A 124.9(2)
N1A C1A S1A 109.95(19)
N2B C1B N1B 126.3(3)
N2B C1B S1B 123.5(2)
N1B C1B S1B 110.2(2)
O1A C2A N1A 122.1(3)
O1A C2A C3A 124.4(3)
N1A C2A C3A 113.4(3)
O1B C2B N1B 121.5(3)
O1B C2B C3B 124.5(3)
N1B C2B C3B 114.1(3)
C4A C3A C2A 113.2(3)
C4B' C3B C2B 114.1(3)
C4B C3B C2B 118.9(3)
C3A C4A N2A 113.7(3)
C3A C4A C5A 113.6(3)
N2A C4A C5A 111.2(3)
C10A C5A C6A 117.7(3)
C10A C5A C4A 123.4(3)
C6A C5A C4A 118.8(3)
C10B C5B C6B' 116.8(4)
C10B C5B C6B 113.6(5)
C10B C5B C4B 122.4(3)
C6B C5B C4B 105.8(5)
C10B C5B C4B' 117.4(3)
C6B' C5B C4B' 116.7(4)
C7A C6A C5A 120.8(3)
C6A C7A C8A 121.1(3)
C9A C8A C7A 118.3(3)
C9A C8A S2A 124.9(2)
C7A C8A S2A 116.8(2)
C7B' C8B C9B 114.9(5)
C9B C8B C7B 119.3(7)
C7B' C8B S2B 125.8(5)
C9B C8B S2B 118.0(2)
C7B C8B S2B 120.5(7)
C8A C9A C10A 120.8(3)
C8B C9B C10B 121.9(3)
C3B C4B N2B 106.4(4)
C3B C4B C5B 108.2(5)
N2B C4B C5B 101.6(4)
C7B C6B C5B 118.2(9)
C6B C7B C8B 118.8(12)
C3B C4B' N2B 112.3(4)
C3B C4B' C5B 110.3(4)
N2B C4B' C5B 102.7(3)
C5B C6B' C7B' 120.2(7)
C8B C7B' C6B' 122.1(9)

loop_
_geom_bond_atom_site_label_1
_geom_bond_atom_site_label_2
_geom_bond_distance
S1A C1A 1.756(3)
S1A C11A 1.802(3)
S1B C1B 1.754(3)
S1B C11B 1.808(3)
S2A C8A 1.767(3)
S2A C15A 1.777(4)
S2B C8B 1.756(3)
S2B C15B 1.766(4)
N1A C2A 1.352(3)
N1A C1A 1.397(4)
O1A C2A 1.215(3)
O1B C2B 1.221(3)
N1B C2B 1.353(3)
N1B C1B 1.394(4)
N2A C1A 1.261(3)
N2A C4A 1.471(4)
N2B C1B 1.248(4)
N2B C4B' 1.532(5)
N2B C4B 1.578(7)
C10A C5A 1.368(4)
C10A C9A 1.383(4)
C10B C5B 1.348(4)
C10B C9B 1.380(4)
C11A C12A 1.505(5)
C11B C12B 1.475(5)
C12A C13A 1.298(5)
C12A C14A 1.479(6)
C12B C13B 1.314(5)
C12B C14B 1.491(5)
C2A C3A 1.495(4)
C2B C3B 1.486(4)
C3A C4A 1.451(5)
C3B C4B' 1.419(6)
C3B C4B 1.483(7)
C4A C5A 1.522(4)
C5A C6A 1.394(4)
C5B C6B' 1.351(7)
C5B C6B 1.550(10)
C5B C4B 1.593(7)
C5B C4B' 1.614(6)
C6A C7A 1.373(4)
C7A C8A 1.373(4)
C8A C9A 1.372(4)
C8B C7B' 1.367(13)
C8B C9B 1.367(4)
C8B C7B 1.401(17)
C6B C7B 1.375(19)
C6B' C7B' 1.386(13)
